data_7106593
loop_
_publ_author_name
'Anton M. Prokhorov'
'Pavel A. Slepukhin'
'Vladimir L. Rusinov'
'Valery N. Kalinin'
'Dmitry N. Kozhevnikov'

_publ_section_title
;
 2,2'-Bipyridinyl carboranes as B,N,N-ligands in cyclometallated complexes
 of platinum(II)
;
_journal_name_full Chem.Commun.
_journal_page_first 7713
_journal_paper_doi 10.1039/c1cc12230d
_journal_volume 47
_journal_year 2011
_chemical_formula_moiety 'C25 H27 B10 Cl N2 Pt'
_chemical_formula_sum 'C25 H27 B10 Cl N2 Pt'
_chemical_formula_weight 694.13
_chemical_name_systematic
;
?
;
_space_group_IT_number 14
_symmetry_cell_setting monoclinic
_symmetry_space_group_name_Hall '-P 2yn'
_symmetry_space_group_name_H-M 'P 1 21/n 1'
_atom_sites_solution_hydrogens geom
_atom_sites_solution_primary direct
_atom_sites_solution_secondary difmap
_audit_creation_method SHELXL-97
_cell_angle_alpha 90.00
_cell_angle_beta 92.138(5)
_cell_angle_gamma 90.00
_cell_formula_units_Z 4
_cell_length_a 10.7374(7)
_cell_length_b 15.9467(10)
_cell_length_c 16.1973(12)
_cell_measurement_reflns_used 3156
_cell_measurement_temperature 295(2)
_cell_measurement_theta_max 28.30
_cell_measurement_theta_min 2.65
_cell_volume 2771.5(3)
_computing_cell_refinement
;
CrysAlis RED, Oxford Diffraction Ltd.,
Version 1.171.29.9 (release 23-03-2006 CrysAlis171 .NET)
(compiled Mar 23 2006,23:39:28)
;
_computing_data_collection
;
CrysAlis CCD, Oxford Diffraction Ltd.,
Version 1.171.29.9 (release 23-03-2006 CrysAlis171 .NET)
(compiled Mar 23 2006,23:39:28)
;
_computing_data_reduction
;
CrysAlis RED, Oxford Diffraction Ltd.,
Version 1.171.29.9 (release 23-03-2006 CrysAlis171 .NET)
(compiled Mar 23 2006,23:39:28)
;
_computing_molecular_graphics 'Bruker SHELXTL'
_computing_publication_material 'Bruker SHELXTL'
_computing_structure_refinement 'SHELXL-97 (Sheldrick, 1997)'
_computing_structure_solution 'SHELXS-97 (Sheldrick, 1990)'
_diffrn_ambient_temperature 295(2)
_diffrn_measured_fraction_theta_full 0.965
_diffrn_measured_fraction_theta_max 0.938
_diffrn_measurement_device_type 'Xcalibur 3 CCD'
_diffrn_measurement_method 'omega scans'
_diffrn_radiation_monochromator graphite
_diffrn_radiation_source 'fine-focus sealed tube'
_diffrn_radiation_type MoK\a
_diffrn_radiation_wavelength 0.71073
_diffrn_reflns_av_R_equivalents 0.0510
_diffrn_reflns_av_sigmaI/netI 0.1643
_diffrn_reflns_limit_h_max 14
_diffrn_reflns_limit_h_min -6
_diffrn_reflns_limit_k_max 20
_diffrn_reflns_limit_k_min -16
_diffrn_reflns_limit_l_max 19
_diffrn_reflns_limit_l_min -21
_diffrn_reflns_number 11046
_diffrn_reflns_theta_full 26.00
_diffrn_reflns_theta_max 28.30
_diffrn_reflns_theta_min 2.65
_diffrn_standards_decay_% 0
_diffrn_standards_interval_count 0
_diffrn_standards_interval_time 0
_diffrn_standards_number 0
_exptl_absorpt_coefficient_mu 5.180
_exptl_absorpt_correction_T_max 0.701
_exptl_absorpt_correction_T_min 0.435
_exptl_absorpt_correction_type analytical
_exptl_absorpt_process_details
;
CrysAlis RED, Oxford Diffraction Ltd.,
Version 1.171.29.9 (release 23-03-2006 CrysAlis171 .NET)
(compiled Mar 23 2006,23:39:28)
Analytical numeric absorption correction using a multifaceted crystal
model based on expressions derived by R.C. Clark & J.S. Reid.
(Clark, R. C. & Reid, J. S. (1995). Acta Cryst. A51, 887-897)
;
_exptl_crystal_colour orange
_exptl_crystal_density_diffrn 1.664
_exptl_crystal_density_method 'not measured'
_exptl_crystal_description prism
_exptl_crystal_F_000 1344
_exptl_crystal_size_max 0.1190
_exptl_crystal_size_mid 0.0783
_exptl_crystal_size_min 0.0360
_refine_diff_density_max 1.343
_refine_diff_density_min -1.392
_refine_diff_density_rms 0.149
_refine_ls_extinction_method none
_refine_ls_goodness_of_fit_ref 0.996
_refine_ls_hydrogen_treatment constr
_refine_ls_matrix_type full
_refine_ls_number_parameters 352
_refine_ls_number_reflns 6469
_refine_ls_number_restraints 18
_refine_ls_restrained_S_all 0.998
_refine_ls_R_factor_all 0.1099
_refine_ls_R_factor_gt 0.0393
_refine_ls_shift/su_max 0.000
_refine_ls_shift/su_mean 0.000
_refine_ls_structure_factor_coef Fsqd
_refine_ls_weighting_details 'calc w=1/[\s^2^(Fo^2^)+(0.0120P)^2^+0.0000P] where P=(Fo^2^+2Fc^2^)/3'
_refine_ls_weighting_scheme calc
_refine_ls_wR_factor_gt 0.0540
_refine_ls_wR_factor_ref 0.0698
_reflns_number_gt 3156
_reflns_number_total 6469
_reflns_threshold_expression >2sigma(I)
_cod_data_source_file c1cc12230d.txt
_cod_data_source_block abs
_cod_original_sg_symbol_Hall -P2yn
_cod_original_sg_symbol_H-M P2(1)/n
_cod_database_code 7106593

loop_
_symmetry_equiv_pos_as_xyz
'x, y, z'
'-x+1/2, y+1/2, -z+1/2'
'-x, -y, -z'
'x-1/2, -y-1/2, z-1/2'

loop_
_atom_site_label
_atom_site_type_symbol
_atom_site_fract_x
_atom_site_fract_y
_atom_site_fract_z
_atom_site_U_iso_or_equiv
_atom_site_adp_type
_atom_site_occupancy
_atom_site_symmetry_multiplicity
_atom_site_calc_flag
_atom_site_refinement_flags
_atom_site_disorder_assembly
_atom_site_disorder_group
Pt1 Pt 0.86449(3) 0.139872(17) 0.12517(2) 0.03248(9) Uani 1 1 d . . .
Cl1 Cl 0.9535(2) 0.21727(12) 0.23031(13) 0.0502(6) Uani 1 1 d . . .
N1 N 0.7828(5) 0.0731(3) 0.0379(4) 0.0295(15) Uani 1 1 d . . .
C1 C 0.8542(7) 0.2531(4) -0.0376(5) 0.0320(19) Uani 1 1 d . . .
B1 B 1.1054(8) 0.2340(5) 0.0166(7) 0.046(3) Uani 1 1 d . . .
H1 H 1.1785 0.2363 0.0659 0.055 Uiso 1 1 calc R . .
N2 N 0.7618(6) 0.0557(4) 0.1975(4) 0.0411(17) Uani 1 1 d . . .
C2 C 0.8964(6) 0.1541(4) -0.0598(4) 0.0332(19) Uani 1 1 d . . .
B2 B 0.9342(10) 0.3242(5) -0.0948(6) 0.055(3) Uani 1 1 d . . .
H2 H 0.8961 0.3846 -0.1165 0.066 Uiso 1 1 calc R . .
C3 C 0.7579(8) 0.0506(5) 0.2786(5) 0.053(2) Uani 1 1 d . . .
H3A H 0.8032 0.0886 0.3113 0.063 Uiso 1 1 calc R . .
B3 B 0.9779(8) 0.3046(5) 0.0107(6) 0.042(2) Uani 1 1 d . . .
H3 H 0.9660 0.3540 0.0572 0.050 Uiso 1 1 calc R . .
B10 B 0.9501(8) 0.1969(5) 0.0411(6) 0.036(2) Uani 1 1 d . . .
C4 C 0.6871(8) -0.0110(5) 0.3164(5) 0.056(3) Uani 1 1 d . . .
H4A H 0.6854 -0.0139 0.3737 0.067 Uiso 1 1 calc R . .
C5 C 0.6198(7) -0.0676(5) 0.2682(5) 0.051(2) Uani 1 1 d . . .
H5A H 0.5735 -0.1094 0.2928 0.062 Uiso 1 1 calc R . .
B5 B 1.0967(9) 0.3105(6) -0.0616(6) 0.048(3) Uani 1 1 d . . .
H5 H 1.1640 0.3625 -0.0626 0.058 Uiso 1 1 calc R . .
C6 C 0.6215(7) -0.0618(4) 0.1849(5) 0.043(2) Uani 1 1 d . . .
H6A H 0.5757 -0.0989 0.1515 0.051 Uiso 1 1 calc R . .
B6 B 1.1401(8) 0.2077(6) -0.0846(6) 0.049(3) Uani 1 1 d . . .
H6 H 1.2359 0.1921 -0.1010 0.059 Uiso 1 1 calc R . .
C7 C 0.6923(7) -0.0002(4) 0.1506(5) 0.0338(19) Uani 1 1 d . . .
B7 B 1.0073(8) 0.1553(6) -0.1328(6) 0.049(3) Uani 1 1 d . . .
H7 H 1.0172 0.1060 -0.1797 0.059 Uiso 1 1 calc R . .
B8 B 1.0499(7) 0.1408(6) -0.0272(5) 0.039(2) Uani 1 1 d . . .
H8 H 1.0868 0.0799 -0.0059 0.047 Uiso 1 1 calc R . .
C8 C 0.7045(6) 0.0089(4) 0.0610(5) 0.0303(19) Uani 1 1 d . . .
C9 C 0.6476(7) -0.0416(4) 0.0032(5) 0.038(2) Uani 1 1 d . . .
H9A H 0.5948 -0.0843 0.0194 0.046 Uiso 1 1 calc R . .
B9 B 1.0350(10) 0.2626(6) -0.1526(7) 0.062(4) Uani 1 1 d . . .
H9 H 1.0635 0.2842 -0.2135 0.074 Uiso 1 1 calc R . .
C10 C 0.6681(6) -0.0294(4) -0.0771(5) 0.037(2) Uani 1 1 d . . .
H10A H 0.6281 -0.0647 -0.1154 0.045 Uiso 1 1 calc R . .
B4 B 0.8783(9) 0.2256(5) -0.1394(6) 0.043(3) Uani 1 1 d . . .
H4 H 0.8051 0.2219 -0.1886 0.052 Uiso 1 1 calc R . .
C11 C 0.7454(6) 0.0327(4) -0.1065(5) 0.0308(18) Uani 1 1 d . . .
C12 C 0.8014(6) 0.0840(4) -0.0455(5) 0.0285(18) Uani 1 1 d . . .
C13 C 0.7699(6) 0.0334(4) -0.1957(5) 0.0318(19) Uani 1 1 d . . .
C14 C 0.8503(7) -0.0282(4) -0.2245(5) 0.046(2) Uani 1 1 d . . .
H14A H 0.8904 -0.0646 -0.1873 0.055 Uiso 1 1 calc R . .
C15 C 0.8697(7) -0.0349(4) -0.3062(5) 0.040(2) Uani 1 1 d . . .
H15A H 0.9259 -0.0747 -0.3243 0.048 Uiso 1 1 calc R . .
C16 C 0.8066(7) 0.0170(5) -0.3651(5) 0.040(2) Uani 1 1 d . . .
C17 C 0.7271(7) 0.0764(4) -0.3356(5) 0.040(2) Uani 1 1 d . . .
H17A H 0.6856 0.1121 -0.3727 0.048 Uiso 1 1 calc R . .
C18 C 0.7074(6) 0.0843(4) -0.2534(5) 0.037(2) Uani 1 1 d . . .
H18A H 0.6515 0.1243 -0.2355 0.045 Uiso 1 1 calc R . .
C19 C 0.8256(8) 0.0058(5) -0.4542(5) 0.067(3) Uani 1 1 d . . .
H19A H 0.7768 0.0464 -0.4850 0.101 Uiso 1 1 calc R . .
H19B H 0.8002 -0.0496 -0.4706 0.101 Uiso 1 1 calc R . .
H19C H 0.9122 0.0135 -0.4650 0.101 Uiso 1 1 calc R . .
C20 C 0.7143(7) 0.2679(4) -0.0162(5) 0.034(2) Uani 1 1 d . . .
C21 C 0.6102(8) 0.2572(4) -0.0726(6) 0.048(2) Uani 1 1 d . . .
H21A H 0.6231 0.2425 -0.1272 0.058 Uiso 1 1 calc R . .
C22 C 0.4933(8) 0.2681(5) -0.0470(6) 0.057(3) Uani 1 1 d U . .
H22A H 0.4273 0.2602 -0.0850 0.068 Uiso 1 1 calc R . .
C23 C 0.4676(8) 0.2896(5) 0.0294(7) 0.063(3) Uani 1 1 d U . .
H23A H 0.3854 0.2951 0.0449 0.076 Uiso 1 1 calc R . .
C24 C 0.5659(8) 0.3036(5) 0.0863(6) 0.058(3) Uani 1 1 d U . .
H24A H 0.5477 0.3199 0.1396 0.070 Uiso 1 1 calc R . .
C25 C 0.6964(7) 0.2939(4) 0.0656(5) 0.044(2) Uani 1 1 d . . .
H25A H 0.7621 0.3040 0.1033 0.052 Uiso 1 1 calc R . .

loop_
_atom_site_aniso_label
_atom_site_aniso_U_11
_atom_site_aniso_U_22
_atom_site_aniso_U_33
_atom_site_aniso_U_23
_atom_site_aniso_U_13
_atom_site_aniso_U_12
Pt1 0.03880(16) 0.02820(14) 0.03007(16) -0.0014(2) -0.00353(11) 0.0018(2)
Cl1 0.0727(15) 0.0374(11) 0.0386(14) -0.0054(10) -0.0218(11) -0.0007(12)
N1 0.027(3) 0.021(3) 0.041(4) 0.005(3) 0.005(3) 0.011(3)
C1 0.044(5) 0.032(4) 0.021(5) -0.007(3) 0.008(4) -0.002(4)
B1 0.035(6) 0.038(5) 0.064(8) -0.005(5) 0.013(5) 0.002(5)
N2 0.050(4) 0.039(4) 0.034(5) 0.000(3) -0.001(4) 0.012(4)
C2 0.044(4) 0.027(4) 0.030(4) 0.000(3) 0.006(3) 0.003(4)
B2 0.093(8) 0.033(5) 0.041(7) -0.004(5) 0.021(6) -0.032(6)
C3 0.089(7) 0.042(5) 0.028(6) 0.004(4) 0.008(5) 0.004(5)
B3 0.049(6) 0.037(5) 0.039(7) -0.002(5) -0.006(5) -0.014(5)
B10 0.030(5) 0.024(5) 0.053(7) -0.022(4) -0.020(5) 0.012(4)
C4 0.089(7) 0.048(5) 0.031(6) 0.012(5) 0.011(5) 0.014(6)
C5 0.062(6) 0.054(6) 0.037(6) 0.011(5) 0.007(5) -0.001(5)
B5 0.053(7) 0.042(6) 0.050(7) -0.009(5) 0.015(6) -0.008(5)
C6 0.048(5) 0.045(5) 0.037(6) -0.001(4) 0.013(4) -0.011(4)
B6 0.028(6) 0.047(6) 0.072(9) -0.002(6) 0.001(6) -0.011(5)
C7 0.038(5) 0.034(4) 0.029(5) -0.006(4) 0.002(4) 0.005(4)
B7 0.050(6) 0.049(6) 0.050(7) -0.007(5) 0.026(5) 0.010(6)
B8 0.027(5) 0.039(5) 0.051(6) 0.013(6) 0.002(4) 0.018(6)
C8 0.022(4) 0.023(4) 0.046(6) 0.000(4) 0.003(4) 0.001(4)
C9 0.046(5) 0.032(4) 0.036(6) -0.002(4) 0.005(4) -0.013(4)
B9 0.072(8) 0.051(6) 0.065(9) -0.009(6) 0.044(7) -0.013(6)
C10 0.044(5) 0.034(4) 0.034(5) -0.006(4) -0.006(4) -0.016(4)
B4 0.056(7) 0.041(5) 0.033(6) 0.000(5) 0.009(5) -0.006(5)
C11 0.033(4) 0.026(4) 0.033(5) -0.007(4) -0.006(4) 0.003(4)
C12 0.021(4) 0.024(4) 0.041(5) 0.003(4) 0.009(4) 0.002(3)
C13 0.030(4) 0.040(5) 0.026(5) -0.005(4) -0.002(4) -0.002(4)
C14 0.056(6) 0.038(5) 0.042(6) -0.005(4) -0.005(5) 0.010(5)
C15 0.048(5) 0.040(5) 0.034(6) -0.017(4) 0.002(4) 0.007(4)
C16 0.058(6) 0.034(4) 0.027(5) -0.002(4) -0.006(4) -0.015(4)
C17 0.048(5) 0.033(4) 0.039(6) -0.002(4) -0.006(4) -0.001(4)
C18 0.035(5) 0.031(4) 0.045(6) -0.008(4) -0.006(4) 0.008(4)
C19 0.111(8) 0.056(5) 0.037(6) 0.001(5) 0.018(6) -0.006(6)
C20 0.055(6) 0.013(4) 0.036(6) 0.002(4) 0.015(4) 0.010(4)
C21 0.060(6) 0.040(5) 0.045(6) -0.003(4) -0.014(5) 0.001(5)
C22 0.043(5) 0.064(5) 0.063(6) 0.000(5) 0.005(5) 0.011(5)
C23 0.043(5) 0.063(5) 0.084(7) 0.009(5) -0.008(5) 0.001(5)
C24 0.079(6) 0.045(5) 0.055(6) 0.017(4) 0.044(5) 0.026(5)
C25 0.049(6) 0.038(5) 0.043(6) 0.006(4) 0.001(5) 0.009(4)

loop_
_atom_type_symbol
_atom_type_description
_atom_type_scat_dispersion_real
_atom_type_scat_dispersion_imag
_atom_type_scat_source
C C 0.0033 0.0016 'International Tables Vol C Tables 4.2.6.8 and 6.1.1.4'
H H 0.0000 0.0000 'International Tables Vol C Tables 4.2.6.8 and 6.1.1.4'
N N 0.0061 0.0033 'International Tables Vol C Tables 4.2.6.8 and 6.1.1.4'
Cl Cl 0.1484 0.1585 'International Tables Vol C Tables 4.2.6.8 and 6.1.1.4'
Pt Pt -1.7033 8.3905 'International Tables Vol C Tables 4.2.6.8 and 6.1.1.4'
B B 0.0013 0.0007 'International Tables Vol C Tables 4.2.6.8 and 6.1.1.4'

loop_
_geom_angle_atom_site_label_1
_geom_angle_atom_site_label_2
_geom_angle_atom_site_label_3
_geom_angle
_geom_angle_site_symmetry_1
_geom_angle_site_symmetry_3
_geom_angle_publ_flag
B10 Pt1 N1 87.6(3) . . ?
B10 Pt1 N2 167.0(3) . . ?
N1 Pt1 N2 80.0(2) . . ?
B10 Pt1 Cl1 94.3(3) . . ?
N1 Pt1 Cl1 177.80(16) . . ?
N2 Pt1 Cl1 98.15(19) . . ?
C12 N1 C8 117.9(6) . . ?
C12 N1 Pt1 124.1(4) . . ?
C8 N1 Pt1 118.0(5) . . ?
C20 C1 C2 117.0(5) . . ?
C20 C1 B2 121.5(6) . . ?
C2 C1 B2 111.1(5) . . ?
C20 C1 B3 123.7(6) . . ?
C2 C1 B3 109.6(6) . . ?
B2 C1 B3 62.5(5) . . ?
C20 C1 B4 115.2(7) . . ?
C2 C1 B4 60.6(4) . . ?
B2 C1 B4 63.7(5) . . ?
B3 C1 B4 114.3(6) . . ?
C20 C1 B10 115.8(6) . . ?
C2 C1 B10 62.9(4) . . ?
B2 C1 B10 114.7(6) . . ?
B3 C1 B10 61.1(5) . . ?
B4 C1 B10 115.8(5) . . ?
B8 B1 B6 59.6(5) . . ?
B8 B1 B5 106.9(7) . . ?
B6 B1 B5 59.9(5) . . ?
B8 B1 B3 105.6(7) . . ?
B6 B1 B3 107.1(8) . . ?
B5 B1 B3 60.1(5) . . ?
B8 B1 B10 60.7(4) . . ?
B6 B1 B10 110.8(7) . . ?
B5 B1 B10 110.9(7) . . ?
B3 B1 B10 60.5(4) . . ?
B8 B1 H1 123.3 . . ?
B6 B1 H1 121.3 . . ?
B5 B1 H1 121.2 . . ?
B3 B1 H1 123.1 . . ?
B10 B1 H1 119.0 . . ?
C3 N2 C7 118.3(7) . . ?
C3 N2 Pt1 128.8(6) . . ?
C7 N2 Pt1 112.9(5) . . ?
C12 C2 C1 117.6(5) . . ?
C12 C2 B7 126.6(6) . . ?
C1 C2 B7 109.7(5) . . ?
C12 C2 B8 119.8(6) . . ?
C1 C2 B8 108.1(6) . . ?
B7 C2 B8 62.0(5) . . ?
C12 C2 B4 122.4(6) . . ?
C1 C2 B4 61.1(4) . . ?
B7 C2 B4 62.5(5) . . ?
B8 C2 B4 112.9(5) . . ?
C12 C2 B10 108.9(5) . . ?
C1 C2 B10 62.7(4) . . ?
B7 C2 B10 113.9(6) . . ?
B8 C2 B10 60.7(4) . . ?
B4 C2 B10 116.1(5) . . ?
C1 B2 B9 104.5(6) . . ?
C1 B2 B3 59.0(5) . . ?
B9 B2 B3 105.5(8) . . ?
C1 B2 B4 58.7(4) . . ?
B9 B2 B4 60.5(5) . . ?
B3 B2 B4 107.5(6) . . ?
C1 B2 B5 104.7(7) . . ?
B9 B2 B5 59.1(6) . . ?
B3 B2 B5 58.7(5) . . ?
B4 B2 B5 108.2(7) . . ?
C1 B2 H2 124.4 . . ?
B9 B2 H2 123.3 . . ?
B3 B2 H2 122.8 . . ?
B4 B2 H2 121.1 . . ?
B5 B2 H2 122.7 . . ?
N2 C3 C4 121.2(8) . . ?
N2 C3 H3A 119.4 . . ?
C4 C3 H3A 119.4 . . ?
C1 B3 B5 106.7(7) . . ?
C1 B3 B1 107.6(6) . . ?
B5 B3 B1 59.6(5) . . ?
C1 B3 B2 58.5(5) . . ?
B5 B3 B2 61.7(5) . . ?
B1 B3 B2 109.7(7) . . ?
C1 B3 B10 62.6(4) . . ?
B5 B3 B10 111.1(6) . . ?
B1 B3 B10 61.2(5) . . ?
B2 B3 B10 112.6(6) . . ?
C1 B3 H3 123.0 . . ?
B5 B3 H3 121.4 . . ?
B1 B3 H3 121.8 . . ?
B2 B3 H3 119.9 . . ?
B10 B3 H3 117.9 . . ?
B8 B10 B3 101.3(6) . . ?
B8 B10 B1 57.3(5) . . ?
B3 B10 B1 58.3(4) . . ?
B8 B10 C2 56.4(4) . . ?
B3 B10 C2 99.2(6) . . ?
B1 B10 C2 100.7(6) . . ?
B8 B10 C1 98.5(6) . . ?
B3 B10 C1 56.3(4) . . ?
B1 B10 C1 100.6(6) . . ?
C2 B10 C1 54.4(4) . . ?
B8 B10 Pt1 121.0(5) . . ?
B3 B10 Pt1 137.3(5) . . ?
B1 B10 Pt1 141.2(6) . . ?
C2 B10 Pt1 108.3(4) . . ?
C1 B10 Pt1 117.1(5) . . ?
C5 C4 C3 119.6(8) . . ?
C5 C4 H4A 120.2 . . ?
C3 C4 H4A 120.2 . . ?
C6 C5 C4 119.5(8) . . ?
C6 C5 H5A 120.2 . . ?
C4 C5 H5A 120.2 . . ?
B6 B5 B1 59.7(5) . . ?
B6 B5 B9 60.8(5) . . ?
B1 B5 B9 108.0(7) . . ?
B6 B5 B3 107.3(6) . . ?
B1 B5 B3 60.4(5) . . ?
B9 B5 B3 105.8(7) . . ?
B6 B5 B2 108.0(7) . . ?
B1 B5 B2 108.7(6) . . ?
B9 B5 B2 58.6(5) . . ?
B3 B5 B2 59.6(5) . . ?
B6 B5 H5 121.6 . . ?
B1 B5 H5 121.1 . . ?
B9 B5 H5 122.6 . . ?
B3 B5 H5 122.7 . . ?
B2 B5 H5 121.8 . . ?
C5 C6 C7 118.8(8) . . ?
C5 C6 H6A 120.6 . . ?
C7 C6 H6A 120.6 . . ?
B8 B6 B1 60.1(5) . . ?
B8 B6 B5 107.7(6) . . ?
B1 B6 B5 60.4(5) . . ?
B8 B6 B9 106.3(6) . . ?
B1 B6 B9 108.1(7) . . ?
B5 B6 B9 60.1(5) . . ?
B8 B6 B7 60.0(5) . . ?
B1 B6 B7 108.9(6) . . ?
B5 B6 B7 108.3(7) . . ?
B9 B6 B7 59.1(5) . . ?
B8 B6 H6 122.5 . . ?
B1 B6 H6 121.0 . . ?
B5 B6 H6 121.4 . . ?
B9 B6 H6 122.6 . . ?
B7 B6 H6 121.5 . . ?
C6 C7 N2 122.6(7) . . ?
C6 C7 C8 122.8(7) . . ?
N2 C7 C8 114.5(7) . . ?
C2 B7 B8 59.4(4) . . ?
C2 B7 B9 105.2(6) . . ?
B8 B7 B9 105.2(7) . . ?
C2 B7 B4 59.2(4) . . ?
B8 B7 B4 108.2(6) . . ?
B9 B7 B4 61.0(5) . . ?
C2 B7 B6 105.4(6) . . ?
B8 B7 B6 58.1(5) . . ?
B9 B7 B6 59.7(6) . . ?
B4 B7 B6 109.6(6) . . ?
C2 B7 H7 123.8 . . ?
B8 B7 H7 123.0 . . ?
B9 B7 H7 123.1 . . ?
B4 B7 H7 120.2 . . ?
B6 B7 H7 122.3 . . ?
C2 B8 B6 107.8(6) . . ?
C2 B8 B1 109.1(6) . . ?
B6 B8 B1 60.3(5) . . ?
C2 B8 B7 58.6(4) . . ?
B6 B8 B7 62.0(5) . . ?
B1 B8 B7 110.7(7) . . ?
C2 B8 B10 62.9(4) . . ?
B6 B8 B10 112.3(7) . . ?
B1 B8 B10 61.9(5) . . ?
B7 B8 B10 112.9(6) . . ?
C2 B8 H8 122.3 . . ?
B6 B8 H8 120.6 . . ?
B1 B8 H8 120.8 . . ?
B7 B8 H8 119.8 . . ?
B10 B8 H8 117.4 . . ?
C9 C8 N1 120.8(7) . . ?
C9 C8 C7 124.5(7) . . ?
N1 C8 C7 114.7(7) . . ?
C10 C9 C8 119.7(7) . . ?
C10 C9 H9A 120.1 . . ?
C8 C9 H9A 120.1 . . ?
B2 B9 B5 62.2(6) . . ?
B2 B9 B7 109.5(6) . . ?
B5 B9 B7 109.1(8) . . ?
B2 B9 B6 109.6(8) . . ?
B5 B9 B6 59.1(6) . . ?
B7 B9 B6 61.2(5) . . ?
B2 B9 B4 61.5(5) . . ?
B5 B9 B4 111.4(7) . . ?
B7 B9 B4 59.9(5) . . ?
B6 B9 B4 109.8(7) . . ?
B2 B9 H9 120.0 . . ?
B5 B9 H9 120.4 . . ?
B7 B9 H9 121.3 . . ?
B6 B9 H9 121.3 . . ?
B4 B9 H9 120.0 . . ?
C9 C10 C11 123.8(7) . . ?
C9 C10 H10A 118.1 . . ?
C11 C10 H10A 118.1 . . ?
C2 B4 C1 58.3(4) . . ?
C2 B4 B7 58.3(5) . . ?
C1 B4 B7 104.2(7) . . ?
C2 B4 B9 103.0(7) . . ?
C1 B4 B9 101.7(7) . . ?
B7 B4 B9 59.1(5) . . ?
C2 B4 B2 104.3(7) . . ?
C1 B4 B2 57.6(4) . . ?
B7 B4 B2 106.0(7) . . ?
B9 B4 B2 58.0(5) . . ?
C2 B4 H4 124.3 . . ?
C1 B4 H4 125.1 . . ?
B7 B4 H4 122.8 . . ?
B9 B4 H4 125.2 . . ?
B2 B4 H4 123.4 . . ?
C10 C11 C12 115.0(7) . . ?
C10 C11 C13 118.1(7) . . ?
C12 C11 C13 126.6(6) . . ?
N1 C12 C11 122.7(6) . . ?
N1 C12 C2 111.1(6) . . ?
C11 C12 C2 126.1(7) . . ?
C18 C13 C14 118.4(7) . . ?
C18 C13 C11 124.2(7) . . ?
C14 C13 C11 117.0(7) . . ?
C15 C14 C13 120.0(8) . . ?
C15 C14 H14A 120.0 . . ?
C13 C14 H14A 120.0 . . ?
C14 C15 C16 121.7(7) . . ?
C14 C15 H15A 119.1 . . ?
C16 C15 H15A 119.1 . . ?
C17 C16 C15 117.2(7) . . ?
C17 C16 C19 122.3(8) . . ?
C15 C16 C19 120.5(7) . . ?
C18 C17 C16 121.7(8) . . ?
C18 C17 H17A 119.1 . . ?
C16 C17 H17A 119.1 . . ?
C17 C18 C13 120.9(7) . . ?
C17 C18 H18A 119.6 . . ?
C13 C18 H18A 119.6 . . ?
C16 C19 H19A 109.5 . . ?
C16 C19 H19B 109.5 . . ?
H19A C19 H19B 109.5 . . ?
C16 C19 H19C 109.5 . . ?
H19A C19 H19C 109.5 . . ?
H19B C19 H19C 109.5 . . ?
C25 C20 C21 120.4(7) . . ?
C25 C20 C1 114.6(8) . . ?
C21 C20 C1 124.9(7) . . ?
C22 C21 C20 120.2(8) . . ?
C22 C21 H21A 119.9 . . ?
C20 C21 H21A 119.9 . . ?
C23 C22 C21 123.4(10) . . ?
C23 C22 H22A 118.3 . . ?
C21 C22 H22A 118.3 . . ?
C22 C23 C24 118.7(9) . . ?
C22 C23 H23A 120.6 . . ?
C24 C23 H23A 120.6 . . ?
C23 C24 C25 122.8(8) . . ?
C23 C24 H24A 118.6 . . ?
C25 C24 H24A 118.6 . . ?
C20 C25 C24 114.4(8) . . ?
C20 C25 H25A 122.8 . . ?
C24 C25 H25A 122.8 . . ?

loop_
_geom_bond_atom_site_label_1
_geom_bond_atom_site_label_2
_geom_bond_distance
_geom_bond_site_symmetry_2
_geom_bond_publ_flag
Pt1 B10 1.903(9) . ?
Pt1 N1 1.951(6) . ?
Pt1 N2 2.118(6) . ?
Pt1 Cl1 2.284(2) . ?
N1 C12 1.384(8) . ?
N1 C8 1.386(7) . ?
C1 C20 1.572(9) . ?
C1 C2 1.685(9) . ?
C1 B2 1.715(10) . ?
C1 B3 1.724(11) . ?
C1 B4 1.735(11) . ?
C1 B10 1.841(12) . ?
B1 B8 1.742(13) . ?
B1 B6 1.745(13) . ?
B1 B5 1.758(13) . ?
B1 B3 1.773(12) . ?
B1 B10 1.826(11) . ?
B1 H1 1.1000 . ?
N2 C3 1.318(9) . ?
N2 C7 1.374(8) . ?
C2 C12 1.536(8) . ?
C2 B7 1.709(9) . ?
C2 B8 1.725(10) . ?
C2 B4 1.727(11) . ?
C2 B10 1.843(11) . ?
B2 B9 1.756(12) . ?
B2 B3 1.784(13) . ?
B2 B4 1.821(12) . ?
B2 B5 1.821(14) . ?
B2 H2 1.1000 . ?
C3 C4 1.397(9) . ?
C3 H3A 0.9300 . ?
B3 B5 1.767(12) . ?
B3 B10 1.814(12) . ?
B3 H3 1.1000 . ?
B10 B8 1.805(11) . ?
C4 C5 1.380(10) . ?
C4 H4A 0.9300 . ?
C5 C6 1.354(10) . ?
C5 H5A 0.9300 . ?
B5 B6 1.748(13) . ?
B5 B9 1.766(15) . ?
B5 H5 1.1000 . ?
C6 C7 1.371(9) . ?
C6 H6A 0.9300 . ?
B6 B8 1.734(11) . ?
B6 B9 1.778(15) . ?
B6 B7 1.805(13) . ?
B6 H6 1.1000 . ?
C7 C8 1.470(9) . ?
B7 B8 1.769(12) . ?
B7 B9 1.768(12) . ?
B7 B4 1.783(12) . ?
B7 H7 1.1000 . ?
B8 H8 1.1000 . ?
C8 C9 1.361(9) . ?
C9 C10 1.342(9) . ?
C9 H9A 0.9300 . ?
B9 B4 1.803(13) . ?
B9 H9 1.1000 . ?
C10 C11 1.387(8) . ?
C10 H10A 0.9300 . ?
B4 H4 1.1000 . ?
C11 C12 1.402(9) . ?
C11 C13 1.479(9) . ?
C13 C18 1.391(9) . ?
C13 C14 1.399(8) . ?
C14 C15 1.353(9) . ?
C14 H14A 0.9300 . ?
C15 C16 1.416(10) . ?
C15 H15A 0.9300 . ?
C16 C17 1.371(9) . ?
C16 C19 1.476(10) . ?
C17 C18 1.362(9) . ?
C17 H17A 0.9300 . ?
C18 H18A 0.9300 . ?
C19 H19A 0.9600 . ?
C19 H19B 0.9600 . ?
C19 H19C 0.9600 . ?
C20 C25 1.407(10) . ?
C20 C21 1.428(11) . ?
C21 C22 1.348(10) . ?
C21 H21A 0.9300 . ?
C22 C23 1.324(11) . ?
C22 H22A 0.9300 . ?
C23 C24 1.392(12) . ?
C23 H23A 0.9300 . ?
C24 C25 1.462(9) . ?
C24 H24A 0.9300 . ?
C25 H25A 0.9300 . ?
